data_4344682
loop_
_publ_author_name
'Basalov, Ivan V.'
'Yurova, Olga S.'
'Cherkasov, Anton V.'
'Fukin, Georgy K.'
'Trifonov, Alexander A.'

_publ_section_title
;
 Amido Ln(II) Complexes Coordinated by Bi- and Tridentate Amidinate
 Ligands: Nonconventional Coordination Modes of Amidinate Ligands and
 Catalytic Activity in Intermolecular Hydrophosphination of Styrenes and
 Tolane.
;
_journal_issue 3
_journal_name_full 'Inorganic chemistry'
_journal_page_first 1236
_journal_page_last 1244
_journal_paper_doi 10.1021/acs.inorgchem.5b02450
_journal_volume 55
_journal_year 2016
_chemical_formula_moiety 'C34 H43 N3 O P Si2 Yb, (C6 H14)'
_chemical_formula_sum 'C40 H57 N3 O P Si2 Yb'
_chemical_formula_weight 856.07
_space_group_crystal_system triclinic
_space_group_IT_number 2
_space_group_name_Hall '-P 1'
_space_group_name_H-M_alt 'P -1'
_symmetry_space_group_name_Hall '-P 1'
_symmetry_space_group_name_H-M 'P -1'
_atom_sites_solution_hydrogens geom
_atom_sites_solution_primary direct
_atom_sites_solution_secondary difmap
_audit_creation_method SHELXL-2014/7
_cell_angle_alpha 97.5611(10)
_cell_angle_beta 101.4620(11)
_cell_angle_gamma 106.3614(12)
_cell_formula_units_Z 2
_cell_length_a 9.00597(12)
_cell_length_b 13.50046(18)
_cell_length_c 18.7364(2)
_cell_measurement_reflns_used 20149
_cell_measurement_temperature 100(2)
_cell_measurement_theta_max 32.5041
_cell_measurement_theta_min 2.8127
_cell_volume 2099.17(5)
_computing_cell_refinement 'CrysAlisPro, Agilent Technologies'
_computing_data_collection 'CrysAlisPro, Agilent Technologies'
_computing_data_reduction 'CrysAlisPro, Agilent Technologies'
_computing_molecular_graphics 'SHELXTL (Sheldrick, 2000)'
_computing_publication_material 'SHELXTL (Sheldrick, 2000)'
_computing_structure_refinement 'SHELXL-2014/7 (Sheldrick, 2014)'
_computing_structure_solution 'SHELXS-97 (Sheldrick, 1990)'
_diffrn_ambient_temperature 100(2)
_diffrn_measured_fraction_theta_full 0.996
_diffrn_measured_fraction_theta_max 0.997
_diffrn_measurement_device_type 'Xcalibur, EOS (CCD)'
_diffrn_measurement_method '\w scans'
_diffrn_radiation_source 'fine-focus sealed tube'
_diffrn_radiation_type MoK\a
_diffrn_radiation_wavelength 0.71073
_diffrn_reflns_av_R_equivalents 0.0391
_diffrn_reflns_av_unetI/netI 0.0405
_diffrn_reflns_laue_measured_fraction_full 0.996
_diffrn_reflns_laue_measured_fraction_max 0.997
_diffrn_reflns_limit_h_max 12
_diffrn_reflns_limit_h_min -12
_diffrn_reflns_limit_k_max 18
_diffrn_reflns_limit_k_min -18
_diffrn_reflns_limit_l_max 26
_diffrn_reflns_limit_l_min -26
_diffrn_reflns_number 43387
_diffrn_reflns_point_group_measured_fraction_full 0.996
_diffrn_reflns_point_group_measured_fraction_max 0.997
_diffrn_reflns_theta_full 25.242
_diffrn_reflns_theta_max 29.998
_diffrn_reflns_theta_min 2.818
_exptl_absorpt_coefficient_mu 2.355
_exptl_absorpt_correction_T_max 1.000
_exptl_absorpt_correction_T_min 0.626
_exptl_absorpt_correction_type multi-scan
_exptl_absorpt_process_details
;
CrysAlisPro, Agilent Technologies, Version 1.171.37.35.
Empirical absorption correction using spherical harmonics, implemented
in SCALE3 ABSPACK scaling algorithm.
;
_exptl_crystal_colour black
_exptl_crystal_density_diffrn 1.354
_exptl_crystal_description plate
_exptl_crystal_F_000 878
_exptl_crystal_size_max 0.300
_exptl_crystal_size_mid 0.200
_exptl_crystal_size_min 0.050
_refine_diff_density_max 1.185
_refine_diff_density_min -0.691
_refine_diff_density_rms 0.094
_refine_ls_extinction_method none
_refine_ls_goodness_of_fit_ref 1.017
_refine_ls_hydrogen_treatment constr
_refine_ls_matrix_type full
_refine_ls_number_parameters 470
_refine_ls_number_reflns 12226
_refine_ls_number_restraints 52
_refine_ls_restrained_S_all 1.034
_refine_ls_R_factor_all 0.0371
_refine_ls_R_factor_gt 0.0275
_refine_ls_shift/su_max 0.004
_refine_ls_shift/su_mean 0.000
_refine_ls_structure_factor_coef Fsqd
_refine_ls_weighting_details 'w=1/[\s^2^(Fo^2^)+(0.0300P)^2^] where P=(Fo^2^+2Fc^2^)/3'
_refine_ls_weighting_scheme calc
_refine_ls_wR_factor_gt 0.0570
_refine_ls_wR_factor_ref 0.0592
_reflns_Friedel_coverage 0.000
_reflns_number_gt 10692
_reflns_number_total 12226
_reflns_threshold_expression 'I > 2\s(I)'
_cod_data_source_file ic5b02450_si_001.cif
_cod_data_source_block ybam6
_cod_original_cell_volume 2099.18(5)
_cod_database_code 4344682
_shelx_shelxl_version_number 2014/7
_shelx_space_group_comment
;
The symmetry employed for this shelxl refinement is uniquely defined
by the following loop, which should always be used as a source of
symmetry information in preference to the above space-group names.
They are only intended as comments.
;
_shelx_estimated_absorpt_t_min 0.538
_shelx_estimated_absorpt_t_max 0.891

loop_
_space_group_symop_operation_xyz
'x, y, z'
'-x, -y, -z'

loop_
_atom_site_label
_atom_site_type_symbol
_atom_site_fract_x
_atom_site_fract_y
_atom_site_fract_z
_atom_site_U_iso_or_equiv
_atom_site_adp_type
_atom_site_occupancy
_atom_site_site_symmetry_order
_atom_site_calc_flag
_atom_site_refinement_flags_posn
_atom_site_refinement_flags_adp
_atom_site_refinement_flags_occupancy
_atom_site_disorder_assembly
_atom_site_disorder_group
Yb1 Yb 0.11617(2) -0.18388(2) 0.79305(2) 0.01625(2) Uani 1 1 d . . . . .
Si1 Si 0.22304(6) -0.39222(4) 0.73676(3) 0.01972(10) Uani 1 1 d . . . . .
Si2 Si -0.13355(6) -0.43591(4) 0.69644(3) 0.02357(12) Uani 1 1 d . . . . .
P1 P 0.15434(5) -0.05892(3) 0.65371(2) 0.01373(8) Uani 1 1 d . . . . .
O1 O 0.24497(13) -0.09565(9) 0.71590(6) 0.0171(3) Uani 1 1 d . . . . .
N1 N -0.02257(16) -0.04984(11) 0.77381(7) 0.0160(3) Uani 1 1 d . . . . .
N2 N 0.01555(17) 0.02030(11) 0.89885(7) 0.0175(3) Uani 1 1 d . . . . .
N3 N 0.05611(18) -0.35707(11) 0.73380(9) 0.0216(3) Uani 1 1 d . . . . .
C1 C 0.19499(19) -0.10861(13) 0.56785(9) 0.0162(3) Uani 1 1 d . . . . .
C2 C 0.1616(2) -0.21755(14) 0.54738(10) 0.0201(4) Uani 1 1 d . . . . .
H2B H 0.1119 -0.2633 0.5762 0.024 Uiso 1 1 calc R U . . .
C3 C 0.2016(2) -0.25821(15) 0.48473(10) 0.0245(4) Uani 1 1 d . . . . .
H3A H 0.1803 -0.3321 0.4709 0.029 Uiso 1 1 calc R U . . .
C4 C 0.2728(2) -0.19139(15) 0.44209(10) 0.0243(4) Uani 1 1 d . . . . .
H4A H 0.2991 -0.2199 0.3990 0.029 Uiso 1 1 calc R U . . .
C5 C 0.3053(2) -0.08433(15) 0.46192(9) 0.0220(4) Uani 1 1 d . . . . .
H5A H 0.3542 -0.0391 0.4326 0.026 Uiso 1 1 calc R U . . .
C6 C 0.2667(2) -0.04215(14) 0.52488(9) 0.0177(4) Uani 1 1 d . . . . .
H6A H 0.2892 0.0318 0.5386 0.021 Uiso 1 1 calc R U . . .
C7 C 0.22439(19) 0.08205(13) 0.66763(9) 0.0158(3) Uani 1 1 d . . . . .
C8 C 0.3741(2) 0.13543(15) 0.71578(10) 0.0223(4) Uani 1 1 d . . . . .
H8A H 0.4333 0.0975 0.7419 0.027 Uiso 1 1 calc R U . . .
C9 C 0.4361(2) 0.24391(16) 0.72538(11) 0.0300(5) Uani 1 1 d . . . . .
H9A H 0.5378 0.2803 0.7582 0.036 Uiso 1 1 calc R U . . .
C10 C 0.3503(2) 0.29957(15) 0.68731(12) 0.0297(5) Uani 1 1 d . . . . .
H10A H 0.3934 0.3740 0.6941 0.036 Uiso 1 1 calc R U . . .
C11 C 0.2023(2) 0.24716(14) 0.63954(11) 0.0257(4) Uani 1 1 d . . . . .
H11A H 0.1439 0.2855 0.6134 0.031 Uiso 1 1 calc R U . . .
C12 C 0.1385(2) 0.13843(14) 0.62968(9) 0.0193(4) Uani 1 1 d . . . . .
H12A H 0.0363 0.1025 0.5970 0.023 Uiso 1 1 calc R U . . .
C13 C -0.05843(19) -0.10370(12) 0.64109(9) 0.0141(3) Uani 1 1 d . . . . .
C14 C -0.1608(2) -0.15227(13) 0.57074(9) 0.0171(4) Uani 1 1 d . . . . .
H14A H -0.1164 -0.1621 0.5295 0.021 Uiso 1 1 calc R U . . .
C15 C -0.3246(2) -0.18614(14) 0.56003(10) 0.0219(4) Uani 1 1 d . . . . .
H15A H -0.3922 -0.2191 0.5120 0.026 Uiso 1 1 calc R U . . .
C16 C -0.3894(2) -0.17131(15) 0.62062(10) 0.0228(4) Uani 1 1 d . . . . .
H16A H -0.5020 -0.1940 0.6137 0.027 Uiso 1 1 calc R U . . .
C17 C -0.2917(2) -0.12401(14) 0.69063(10) 0.0207(4) Uani 1 1 d . . . . .
H17A H -0.3386 -0.1159 0.7313 0.025 Uiso 1 1 calc R U . . .
C18 C -0.12419(19) -0.08751(13) 0.70319(9) 0.0145(3) Uani 1 1 d . . . . .
C19 C -0.04357(19) 0.01824(13) 0.82903(9) 0.0163(3) Uani 1 1 d . . . . .
C20 C -0.1163(2) 0.10846(14) 0.81830(9) 0.0194(4) Uani 1 1 d . . . . .
C21 C 0.0135(3) 0.21193(15) 0.86043(12) 0.0314(5) Uani 1 1 d . . . . .
H21A H 0.0469 0.2081 0.9128 0.047 Uiso 1 1 calc R U . . .
H21B H -0.0292 0.2708 0.8568 0.047 Uiso 1 1 calc R U . . .
H21C H 0.1056 0.2229 0.8385 0.047 Uiso 1 1 calc R U . . .
C22 C -0.2595(2) 0.09153(17) 0.85388(10) 0.0282(4) Uani 1 1 d . . . . .
H22A H -0.2253 0.0859 0.9058 0.042 Uiso 1 1 calc R U . . .
H22B H -0.3440 0.0266 0.8266 0.042 Uiso 1 1 calc R U . . .
H22C H -0.3005 0.1514 0.8519 0.042 Uiso 1 1 calc R U . . .
C23 C -0.1691(2) 0.12163(16) 0.73808(10) 0.0267(4) Uani 1 1 d . . . . .
H23A H -0.1878 0.1897 0.7383 0.040 Uiso 1 1 calc R U . . .
H23B H -0.2679 0.0648 0.7124 0.040 Uiso 1 1 calc R U . . .
H23C H -0.0853 0.1188 0.7123 0.040 Uiso 1 1 calc R U . . .
C24 C 0.0929(2) -0.05308(14) 0.91436(8) 0.0171(4) Uani 1 1 d . . . . .
C25 C 0.2600(2) -0.02590(14) 0.92020(9) 0.0182(4) Uani 1 1 d . . . . .
C26 C 0.3359(2) -0.10069(15) 0.93441(9) 0.0226(4) Uani 1 1 d . . . . .
H26A H 0.4531 -0.0828 0.9380 0.027 Uiso 1 1 calc R U . . .
C27 C 0.2516(2) -0.20001(15) 0.94298(10) 0.0261(4) Uani 1 1 d . . . . .
H27A H 0.3074 -0.2534 0.9516 0.031 Uiso 1 1 calc R U . . .
C28 C 0.0887(2) -0.22508(15) 0.93904(9) 0.0239(4) Uani 1 1 d . . . . .
H28A H 0.0280 -0.2973 0.9437 0.029 Uiso 1 1 calc R U . . .
C29 C 0.0074(2) -0.15284(14) 0.92539(9) 0.0200(4) Uani 1 1 d . . . . .
C30 C 0.3480(2) 0.08053(15) 0.90824(10) 0.0231(4) Uani 1 1 d . . . . .
H30A H 0.3369 0.1355 0.9446 0.035 Uiso 1 1 calc R U . . .
H30B H 0.3033 0.0881 0.8579 0.035 Uiso 1 1 calc R U . . .
H30C H 0.4614 0.0874 0.9145 0.035 Uiso 1 1 calc R U . . .
C31 C -0.1682(2) -0.17813(16) 0.92148(10) 0.0264(4) Uani 1 1 d . . . . .
H31A H -0.1844 -0.1265 0.9586 0.040 Uiso 1 1 calc R U . . .
H31B H -0.2095 -0.2489 0.9315 0.040 Uiso 1 1 calc R U . . .
H31C H -0.2252 -0.1755 0.8718 0.040 Uiso 1 1 calc R U . . .
C32 C 0.4031(2) -0.27206(15) 0.77673(11) 0.0267(4) Uani 1 1 d . . . . .
H32A H 0.5004 -0.2917 0.7787 0.040 Uiso 1 1 calc R U . . .
H32B H 0.4014 -0.2196 0.7453 0.040 Uiso 1 1 calc R U . . .
H32C H 0.4013 -0.2423 0.8270 0.040 Uiso 1 1 calc R U . . .
C33 C 0.2405(2) -0.44932(16) 0.64296(11) 0.0290(4) Uani 1 1 d . . . . .
H33A H 0.3394 -0.4678 0.6485 0.044 Uiso 1 1 calc R U . . .
H33B H 0.2425 -0.3973 0.6110 0.044 Uiso 1 1 calc R U . . .
H33C H 0.1488 -0.5127 0.6204 0.044 Uiso 1 1 calc R U . . .
C34 C 0.2469(3) -0.48791(16) 0.79901(12) 0.0326(5) Uani 1 1 d . . . . .
H34A H 0.3541 -0.4945 0.8050 0.049 Uiso 1 1 calc R U . . .
H34B H 0.1668 -0.5569 0.7768 0.049 Uiso 1 1 calc R U . . .
H34C H 0.2322 -0.4623 0.8477 0.049 Uiso 1 1 calc R U . . .
C35 C -0.2028(3) -0.44252(18) 0.59402(13) 0.0406(6) Uani 1 1 d . . . . .
H35A H -0.3124 -0.4907 0.5755 0.061 Uiso 1 1 calc R U . . .
H35B H -0.1325 -0.4682 0.5680 0.061 Uiso 1 1 calc R U . . .
H35C H -0.1996 -0.3721 0.5851 0.061 Uiso 1 1 calc R U . . .
C36 C -0.2688(2) -0.38334(18) 0.74304(15) 0.0427(6) Uani 1 1 d . . . . .
H36A H -0.3799 -0.4271 0.7207 0.064 Uiso 1 1 calc R U . . .
H36B H -0.2558 -0.3107 0.7367 0.064 Uiso 1 1 calc R U . . .
H36C H -0.2416 -0.3846 0.7961 0.064 Uiso 1 1 calc R U . . .
C37 C -0.1702(2) -0.57553(15) 0.70909(12) 0.0318(5) Uani 1 1 d . . . . .
H37A H -0.2842 -0.6149 0.6899 0.048 Uiso 1 1 calc R U . . .
H37B H -0.1376 -0.5764 0.7621 0.048 Uiso 1 1 calc R U . . .
H37C H -0.1081 -0.6083 0.6820 0.048 Uiso 1 1 calc R U . . .
C1S C 0.7837(5) 0.4391(4) -0.0747(3) 0.088(2) Uani 0.5 1 d D U P A -1
H1SA H 0.8728 0.4824 -0.0911 0.133 Uiso 0.5 1 calc R U P A -1
H1SB H 0.8246 0.4026 -0.0372 0.133 Uiso 0.5 1 calc R U P A -1
H1SC H 0.7082 0.3871 -0.1173 0.133 Uiso 0.5 1 calc R U P A -1
C2S C 0.6923(4) 0.5149(4) -0.0384(3) 0.138(4) Uani 0.5 1 d D U P A -1
H2SA H 0.7797 0.5682 0.0003 0.166 Uiso 0.5 1 calc R U P A -1
H2SB H 0.6654 0.5529 -0.0783 0.166 Uiso 0.5 1 calc R U P A -1
C3S C 0.5394(4) 0.4975(4) -0.0010(3) 0.176(4) Uani 0.5 1 d D U P A -1
H3SA H 0.5574 0.4520 0.0349 0.211 Uiso 0.5 1 calc R U P A -1
H3SB H 0.4470 0.4528 -0.0416 0.211 Uiso 0.5 1 calc R U P A -1
C4S C 0.4701(3) 0.5834(4) 0.0421(3) 0.175(4) Uani 0.5 1 d D U P A -1
H4SC H 0.5485 0.6129 0.0908 0.210 Uiso 0.5 1 calc R U P A -1
H4SD H 0.4834 0.6412 0.0141 0.210 Uiso 0.5 1 calc R U P A -1
C5S C 0.2946(4) 0.5673(10) 0.0610(4) 0.352(8) Uani 0.5 1 d D U P A -1
H5SC H 0.2944 0.6396 0.0788 0.422 Uiso 0.5 1 calc R U P A -1
H5SD H 0.3003 0.5342 0.1051 0.422 Uiso 0.5 1 calc R U P A -1
C6S C 0.1124(5) 0.5059(10) 0.0082(5) 0.174(4) Uani 0.5 1 d D U P A -1
H6SD H 0.0340 0.5112 0.0368 0.261 Uiso 0.5 1 calc R U P A -1
H6SE H 0.0945 0.5385 -0.0351 0.261 Uiso 0.5 1 calc R U P A -1
H6SF H 0.1005 0.4315 -0.0084 0.261 Uiso 0.5 1 calc R U P A -1

loop_
_atom_site_aniso_label
_atom_site_aniso_U_11
_atom_site_aniso_U_22
_atom_site_aniso_U_33
_atom_site_aniso_U_23
_atom_site_aniso_U_13
_atom_site_aniso_U_12
Yb1 0.02188(3) 0.01373(3) 0.01392(3) 0.00243(2) 0.00567(2) 0.00614(2)
Si1 0.0200(2) 0.0163(2) 0.0246(2) 0.00348(18) 0.00699(18) 0.00786(17)
Si2 0.0185(2) 0.0146(2) 0.0342(3) -0.0019(2) 0.0060(2) 0.00347(17)
P1 0.01344(17) 0.01415(18) 0.01423(16) 0.00338(14) 0.00431(14) 0.00449(14)
O1 0.0159(5) 0.0180(5) 0.0179(5) 0.0050(4) 0.0034(4) 0.0060(4)
N1 0.0144(6) 0.0197(7) 0.0134(6) 0.0016(5) 0.0034(5) 0.0055(5)
N2 0.0186(6) 0.0200(7) 0.0150(6) 0.0019(5) 0.0051(5) 0.0079(5)
N3 0.0192(7) 0.0141(6) 0.0296(7) 0.0016(6) 0.0063(6) 0.0037(5)
C1 0.0128(7) 0.0190(7) 0.0174(7) 0.0034(6) 0.0032(6) 0.0064(6)
C2 0.0203(8) 0.0180(8) 0.0218(8) 0.0031(6) 0.0048(6) 0.0062(6)
C3 0.0254(9) 0.0207(8) 0.0255(8) -0.0023(7) 0.0026(7) 0.0102(7)
C4 0.0215(8) 0.0320(9) 0.0188(8) -0.0022(7) 0.0041(6) 0.0116(7)
C5 0.0196(8) 0.0293(9) 0.0178(7) 0.0048(7) 0.0069(6) 0.0074(7)
C6 0.0166(7) 0.0183(8) 0.0171(7) 0.0022(6) 0.0037(6) 0.0047(6)
C7 0.0157(7) 0.0156(7) 0.0163(7) 0.0026(6) 0.0065(6) 0.0038(6)
C8 0.0179(8) 0.0222(8) 0.0240(8) 0.0059(7) 0.0025(7) 0.0032(6)
C9 0.0231(9) 0.0225(9) 0.0340(10) 0.0023(8) 0.0012(8) -0.0034(8)
C10 0.0317(10) 0.0140(8) 0.0401(10) 0.0035(8) 0.0106(8) 0.0019(7)
C11 0.0291(9) 0.0180(8) 0.0340(9) 0.0081(7) 0.0098(7) 0.0111(7)
C12 0.0192(8) 0.0211(8) 0.0195(7) 0.0047(6) 0.0053(6) 0.0084(6)
C13 0.0144(7) 0.0126(7) 0.0160(7) 0.0033(6) 0.0046(5) 0.0045(5)
C14 0.0176(7) 0.0175(7) 0.0161(7) 0.0028(6) 0.0039(6) 0.0058(6)
C15 0.0201(8) 0.0213(8) 0.0198(8) 0.0020(7) -0.0009(6) 0.0047(7)
C16 0.0127(7) 0.0249(9) 0.0283(8) 0.0053(7) 0.0032(6) 0.0034(6)
C17 0.0175(8) 0.0239(8) 0.0213(7) 0.0053(7) 0.0077(6) 0.0052(6)
C18 0.0144(7) 0.0143(7) 0.0160(7) 0.0056(6) 0.0038(5) 0.0050(5)
C19 0.0138(7) 0.0180(7) 0.0178(7) 0.0044(6) 0.0059(6) 0.0043(6)
C20 0.0189(7) 0.0225(8) 0.0190(7) 0.0038(6) 0.0045(6) 0.0104(6)
C21 0.0334(10) 0.0198(9) 0.0385(11) 0.0023(8) 0.0012(9) 0.0112(7)
C22 0.0288(9) 0.0404(10) 0.0235(8) 0.0059(8) 0.0116(7) 0.0203(7)
C23 0.0357(9) 0.0308(9) 0.0216(8) 0.0088(7) 0.0094(7) 0.0200(7)
C24 0.0214(8) 0.0200(8) 0.0099(6) 0.0009(6) 0.0046(6) 0.0070(6)
C25 0.0184(8) 0.0217(8) 0.0120(6) 0.0013(6) 0.0022(6) 0.0047(6)
C26 0.0250(8) 0.0271(9) 0.0168(7) 0.0017(7) 0.0032(6) 0.0124(7)
C27 0.0361(10) 0.0277(9) 0.0184(8) 0.0059(7) 0.0036(7) 0.0179(7)
C28 0.0343(9) 0.0216(8) 0.0166(7) 0.0061(6) 0.0079(7) 0.0078(7)
C29 0.0240(8) 0.0222(8) 0.0121(7) 0.0016(6) 0.0049(6) 0.0051(7)
C30 0.0209(8) 0.0255(9) 0.0234(8) 0.0043(7) 0.0070(6) 0.0075(7)
C31 0.0255(9) 0.0273(9) 0.0237(8) 0.0027(7) 0.0110(7) 0.0022(7)
C32 0.0174(8) 0.0280(9) 0.0359(9) 0.0026(8) 0.0087(7) 0.0093(7)
C33 0.0357(10) 0.0270(9) 0.0301(9) 0.0041(8) 0.0107(8) 0.0178(7)
C34 0.0377(10) 0.0301(10) 0.0359(10) 0.0135(8) 0.0098(8) 0.0163(8)
C35 0.0391(12) 0.0265(10) 0.0426(12) -0.0005(9) -0.0082(10) 0.0055(9)
C36 0.0226(9) 0.0295(11) 0.0715(16) -0.0064(11) 0.0142(10) 0.0073(8)
C37 0.0287(10) 0.0200(9) 0.0447(11) 0.0019(8) 0.0154(8) 0.0022(7)
C1S 0.098(3) 0.088(3) 0.078(3) 0.003(3) 0.004(3) 0.047(3)
C2S 0.156(7) 0.116(5) 0.157(6) 0.085(4) 0.053(5) 0.030(5)
C3S 0.192(8) 0.198(6) 0.114(5) 0.077(4) -0.051(5) 0.068(6)
C4S 0.183(7) 0.168(6) 0.178(7) 0.109(5) -0.004(5) 0.062(5)
C5S 0.366(11) 0.344(11) 0.343(11) 0.075(8) 0.080(8) 0.113(7)
C6S 0.179(5) 0.165(5) 0.177(5) 0.050(4) 0.037(4) 0.051(4)

loop_
_atom_type_symbol
_atom_type_description
_atom_type_scat_dispersion_real
_atom_type_scat_dispersion_imag
_atom_type_scat_source
C C 0.0033 0.0016 'International Tables Vol C Tables 4.2.6.8 and 6.1.1.4'
H H 0.0000 0.0000 'International Tables Vol C Tables 4.2.6.8 and 6.1.1.4'
N N 0.0061 0.0033 'International Tables Vol C Tables 4.2.6.8 and 6.1.1.4'
O O 0.0106 0.0060 'International Tables Vol C Tables 4.2.6.8 and 6.1.1.4'
P P 0.1023 0.0942 'International Tables Vol C Tables 4.2.6.8 and 6.1.1.4'
Yb Yb -0.3850 5.5486 'International Tables Vol C Tables 4.2.6.8 and 6.1.1.4'
Si Si 0.0817 0.0704 'International Tables Vol C Tables 4.2.6.8 and 6.1.1.4'

loop_
_geom_angle_atom_site_label_1
_geom_angle_atom_site_label_2
_geom_angle_atom_site_label_3
_geom_angle
O1 Yb1 N3 101.29(5)
O1 Yb1 N1 78.03(5)
N3 Yb1 N1 131.95(5)
O1 Yb1 C24 113.69(5)
N3 Yb1 C24 145.02(5)
N1 Yb1 C24 59.99(5)
O1 Yb1 C25 96.11(5)
N3 Yb1 C25 149.58(5)
N1 Yb1 C25 75.95(5)
C24 Yb1 C25 29.65(5)
O1 Yb1 C26 103.12(5)
N3 Yb1 C26 121.76(6)
N1 Yb1 C26 104.59(5)
C24 Yb1 C26 51.16(5)
C25 Yb1 C26 28.67(5)
O1 Yb1 C29 142.66(5)
N3 Yb1 C29 116.03(5)
N1 Yb1 C29 76.17(5)
C24 Yb1 C29 29.02(5)
C25 Yb1 C29 51.58(5)
C26 Yb1 C29 58.91(5)
O1 Yb1 C27 127.57(5)
N3 Yb1 C27 99.41(6)
N1 Yb1 C27 119.19(5)
C24 Yb1 C27 59.20(5)
C25 Yb1 C27 50.51(5)
C26 Yb1 C27 28.03(5)
C29 Yb1 C27 49.92(6)
O1 Yb1 C28 152.49(5)
N3 Yb1 C28 97.26(5)
N1 Yb1 C28 104.12(5)
C24 Yb1 C28 50.37(5)
C25 Yb1 C28 58.95(5)
C26 Yb1 C28 49.50(5)
C29 Yb1 C28 27.97(6)
C27 Yb1 C28 27.81(6)
O1 Yb1 C18 73.40(4)
N3 Yb1 C18 107.69(5)
N1 Yb1 C18 25.21(4)
C24 Yb1 C18 83.50(5)
C25 Yb1 C18 101.09(5)
C26 Yb1 C18 129.76(5)
C29 Yb1 C18 93.10(5)
C27 Yb1 C18 141.60(5)
C28 Yb1 C18 119.73(5)
O1 Yb1 P1 23.05(3)
N3 Yb1 P1 101.36(4)
N1 Yb1 P1 60.58(3)
C24 Yb1 P1 110.82(4)
C25 Yb1 P1 104.32(4)
C26 Yb1 P1 120.28(4)
C29 Yb1 P1 135.46(4)
C27 Yb1 P1 147.66(4)
C28 Yb1 P1 161.12(4)
C18 Yb1 P1 51.04(3)
O1 Yb1 Si1 89.72(3)
N3 Yb1 Si1 28.20(4)
N1 Yb1 Si1 153.89(3)
C24 Yb1 Si1 145.49(4)
C25 Yb1 Si1 128.81(4)
C26 Yb1 Si1 100.59(4)
C29 Yb1 Si1 123.96(4)
C27 Yb1 Si1 86.57(4)
C28 Yb1 Si1 97.38(4)
C18 Yb1 Si1 129.02(3)
P1 Yb1 Si1 100.477(12)
N3 Si1 C34 114.29(9)
N3 Si1 C33 113.58(9)
C34 Si1 C33 107.45(10)
N3 Si1 C32 108.93(8)
C34 Si1 C32 104.95(9)
C33 Si1 C32 107.07(9)
N3 Si1 Yb1 40.26(5)
C34 Si1 Yb1 120.80(7)
C33 Si1 Yb1 131.16(7)
C32 Si1 Yb1 68.97(6)
N3 Si2 C36 108.57(9)
N3 Si2 C37 114.13(9)
C36 Si2 C37 106.57(11)
N3 Si2 C35 113.40(10)
C36 Si2 C35 107.44(12)
C37 Si2 C35 106.32(10)
N3 Si2 Yb1 33.86(6)
C36 Si2 Yb1 77.15(7)
C37 Si2 Yb1 137.50(7)
C35 Si2 Yb1 112.84(7)
O1 P1 C7 110.29(7)
O1 P1 C13 114.20(7)
C7 P1 C13 109.56(8)
O1 P1 C1 108.50(8)
C7 P1 C1 106.76(8)
C13 P1 C1 107.22(7)
O1 P1 Yb1 36.30(5)
C7 P1 Yb1 122.23(5)
C13 P1 Yb1 78.11(5)
C1 P1 Yb1 125.96(6)
P1 O1 Yb1 120.65(7)
C19 N1 C18 124.82(15)
C19 N1 Yb1 125.52(11)
C18 N1 Yb1 104.79(10)
C19 N2 C24 117.02(14)
Si2 N3 Si1 126.23(9)
Si2 N3 Yb1 122.19(9)
Si1 N3 Yb1 111.54(7)
C6 C1 C2 119.88(16)
C6 C1 P1 122.27(13)
C2 C1 P1 117.72(13)
C3 C2 C1 119.51(17)
C2 C3 C4 120.24(17)
C5 C4 C3 120.40(17)
C4 C5 C6 120.10(18)
C5 C6 C1 119.86(16)
C12 C7 C8 119.65(16)
C12 C7 P1 122.34(12)
C8 C7 P1 117.94(14)
C9 C8 C7 119.81(18)
C8 C9 C10 120.30(18)
C11 C10 C9 120.14(18)
C10 C11 C12 120.11(18)
C11 C12 C7 119.99(16)
C14 C13 C18 119.58(15)
C14 C13 P1 120.93(13)
C18 C13 P1 119.48(11)
C15 C14 C13 121.60(16)
C14 C15 C16 119.03(15)
C17 C16 C15 120.76(16)
C16 C17 C18 121.55(17)
N1 C18 C17 122.79(15)
N1 C18 C13 119.20(14)
C17 C18 C13 117.47(14)
N1 C18 Yb1 50.00(8)
C17 C18 Yb1 125.84(12)
C13 C18 Yb1 88.61(10)
N2 C19 N1 120.98(16)
N2 C19 C20 112.41(15)
N1 C19 C20 126.15(14)
C23 C20 C21 106.86(16)
C23 C20 C22 109.21(15)
C21 C20 C22 108.94(16)
C23 C20 C19 116.34(15)
C21 C20 C19 106.88(14)
C22 C20 C19 108.38(15)
N2 C24 C29 120.59(16)
N2 C24 C25 119.10(15)
C29 C24 C25 120.30(17)
N2 C24 Yb1 116.41(10)
C29 C24 Yb1 79.22(10)
C25 C24 Yb1 75.96(9)
C26 C25 C24 118.67(16)
C26 C25 C30 122.02(16)
C24 C25 C30 119.27(17)
C26 C25 Yb1 77.74(10)
C24 C25 Yb1 74.39(9)
C30 C25 Yb1 116.23(11)
C27 C26 C25 121.27(18)
C27 C26 Yb1 78.08(10)
C25 C26 Yb1 73.60(9)
C26 C27 C28 119.68(19)
C26 C27 Yb1 73.89(10)
C28 C27 Yb1 76.57(10)
C27 C28 C29 121.25(18)
C27 C28 Yb1 75.62(11)
C29 C28 Yb1 74.36(10)
C28 C29 C24 118.77(17)
C28 C29 C31 122.05(17)
C24 C29 C31 119.18(17)
C28 C29 Yb1 77.67(11)
C24 C29 Yb1 71.76(10)
C31 C29 Yb1 120.63(11)
C3S C2S C1S 136.0(4)
C2S C3S C4S 131.2(4)
C5S C4S C3S 130.3(4)
C4S C5S C6S 130.5(5)

loop_
_geom_bond_atom_site_label_1
_geom_bond_atom_site_label_2
_geom_bond_distance
Yb1 O1 2.2792(12)
Yb1 N3 2.3146(15)
Yb1 N1 2.4965(15)
Yb1 C24 2.7694(16)
Yb1 C25 2.7896(16)
Yb1 C26 2.8417(17)
Yb1 C29 2.8645(17)
Yb1 C27 2.8940(18)
Yb1 C28 2.9059(18)
Yb1 C18 3.1509(16)
Yb1 P1 3.3120(4)
Yb1 Si1 3.3313(5)
Si1 N3 1.6924(17)
Si1 C34 1.879(2)
Si1 C33 1.879(2)
Si1 C32 1.8808(19)
Si2 N3 1.6867(15)
Si2 C36 1.870(2)
Si2 C37 1.875(2)
Si2 C35 1.878(2)
P1 O1 1.5073(12)
P1 C7 1.7932(17)
P1 C13 1.7952(17)
P1 C1 1.8057(17)
N1 C19 1.370(2)
N1 C18 1.3879(19)
N2 C19 1.304(2)
N2 C24 1.391(2)
C1 C6 1.393(2)
C1 C2 1.399(2)
C2 C3 1.385(3)
C3 C4 1.389(3)
C4 C5 1.375(3)
C5 C6 1.391(2)
C7 C12 1.392(2)
C7 C8 1.396(2)
C8 C9 1.385(3)
C9 C10 1.385(3)
C10 C11 1.381(3)
C11 C12 1.389(2)
C13 C14 1.402(2)
C13 C18 1.426(2)
C14 C15 1.380(2)
C15 C16 1.392(3)
C16 C17 1.381(2)
C17 C18 1.408(2)
C19 C20 1.554(3)
C20 C23 1.533(2)
C20 C21 1.538(2)
C20 C22 1.542(3)
C24 C29 1.415(2)
C24 C25 1.422(2)
C25 C26 1.395(3)
C25 C30 1.502(3)
C26 C27 1.390(3)
C27 C28 1.394(3)
C28 C29 1.395(3)
C29 C31 1.506(3)
C1S C2S 1.644(4)
C2S C3S 1.638(3)
C3S C4S 1.658(4)
C4S C5S 1.649(4)
C5S C6S 1.653(4)
